data_4316674
loop_
_publ_author_name
'Catherine Bronner'
'St\'ephane A. Baudron'
'Mir Wais Hosseini'

_publ_contact_author
; Prof Mir Wais Hosseini
  Laboratoire de Chimie de Coordination Organique, 
  UMR CNRS 7140, Universit\'e de Strasbourg,
  F-67000 Strasbourg, France 
;
_publ_contact_author_email hosseini@unistra.fr
_publ_contact_author_fax '33 3 68 85 13 25'
_publ_contact_author_phone '33 3 68 85 13 23'
_publ_section_title
;
 Carboxylic Acid Appended Dipyrrin for the Formation of a Hexanuclear
 Iridium/Copper Paddlewheel Complex
;
_journal_name_full 'Inorganic Chemistry'
_journal_page_first 8659
_journal_page_last 8661
_journal_paper_doi 10.1021/ic101458r
_journal_volume 49
_journal_year 2010
_chemical_formula_moiety 'C39 H29 Ir N4 O2'
_chemical_formula_sum 'C39 H29 Ir N4 O2'
_chemical_formula_weight 777.86
_chemical_name_systematic
;
 ?
;
_space_group_IT_number 2
_symmetry_cell_setting triclinic
_symmetry_space_group_name_Hall '-P 1'
_symmetry_space_group_name_H-M 'P -1'
_atom_sites_solution_hydrogens geom
_atom_sites_solution_primary direct
_atom_sites_solution_secondary difmap
_audit_creation_method SHELXL-97
_cell_angle_alpha 72.4530(10)
_cell_angle_beta 74.4550(10)
_cell_angle_gamma 72.3500(10)
_cell_formula_units_Z 4
_cell_length_a 11.0105(5)
_cell_length_b 16.6521(7)
_cell_length_c 19.1068(7)
_cell_measurement_reflns_used 4701
_cell_measurement_temperature 173(2)
_cell_measurement_theta_max 27.53
_cell_measurement_theta_min 2.51
_cell_volume 3122.3(2)
_computing_cell_refinement 'Bruker SMART'
_computing_data_collection 'Bruker SMART'
_computing_data_reduction 'Bruker SAINT'
_computing_molecular_graphics 'Bruker SHELXTL'
_computing_publication_material 'Bruker SHELXTL'
_computing_structure_refinement 'Bruker SHELXTL'
_computing_structure_solution 'Bruker SHELXTL'
_diffrn_ambient_temperature 173(2)
_diffrn_measured_fraction_theta_full 0.994
_diffrn_measured_fraction_theta_max 0.994
_diffrn_measurement_device_type 'CCD area detector'
_diffrn_measurement_method 'phi and omega scans'
_diffrn_radiation_monochromator graphite
_diffrn_radiation_source 'sealed tube'
_diffrn_radiation_type MoK\a
_diffrn_radiation_wavelength 0.71073
_diffrn_reflns_av_R_equivalents 0.0805
_diffrn_reflns_av_sigmaI/netI 0.0983
_diffrn_reflns_limit_h_max 14
_diffrn_reflns_limit_h_min -14
_diffrn_reflns_limit_k_max 21
_diffrn_reflns_limit_k_min -21
_diffrn_reflns_limit_l_max 24
_diffrn_reflns_limit_l_min -24
_diffrn_reflns_number 47712
_diffrn_reflns_theta_full 27.57
_diffrn_reflns_theta_max 27.57
_diffrn_reflns_theta_min 1.14
_exptl_absorpt_coefficient_mu 4.319
_exptl_absorpt_correction_T_max 0.6972
_exptl_absorpt_correction_T_min 0.3133
_exptl_absorpt_correction_type multi-scan
_exptl_absorpt_process_details sadabs
_exptl_crystal_colour red
_exptl_crystal_density_diffrn 1.655
_exptl_crystal_density_meas ?
_exptl_crystal_density_method 'not measured'
_exptl_crystal_description rod
_exptl_crystal_F_000 1536
_exptl_crystal_size_max 0.35
_exptl_crystal_size_mid 0.09
_exptl_crystal_size_min 0.09
_refine_diff_density_max 3.982
_refine_diff_density_min -1.914
_refine_diff_density_rms 0.261
_refine_ls_extinction_method none
_refine_ls_goodness_of_fit_ref 1.078
_refine_ls_hydrogen_treatment riding
_refine_ls_matrix_type full
_refine_ls_number_parameters 823
_refine_ls_number_reflns 14366
_refine_ls_number_restraints 0
_refine_ls_restrained_S_all 1.078
_refine_ls_R_factor_all 0.0970
_refine_ls_R_factor_gt 0.0561
_refine_ls_shift/su_max 0.001
_refine_ls_shift/su_mean 0.000
_refine_ls_structure_factor_coef Fsqd
_refine_ls_weighting_details 'calc w=1/[\s^2^(Fo^2^)+(0.0837P)^2^+0.0000P] where P=(Fo^2^+2Fc^2^)/3'
_refine_ls_weighting_scheme calc
_refine_ls_wR_factor_gt 0.1360
_refine_ls_wR_factor_ref 0.1787
_reflns_number_gt 9691
_reflns_number_total 14366
_reflns_threshold_expression >2sigma(I)
_cod_data_source_file ic101458r_si_001_2.cif
_cod_data_source_block compound2
_cod_depositor_comments
;
The following automatic conversions were performed:

'_symmetry_cell_setting' value 'Triclinic' changed to 'triclinic'
according to the built-in table from CIF Core dictionary named
'cif_core.dic' version 2.4.1 from 2010-06-29.

Automatic conversion script
Id: cif_fix_values 1646 2011-03-28 12:23:43Z adriana 

The following automatic conversions were performed:

'_exptl_crystal_density_meas' value 'not measured' was changed to '?'
- the value is perceived as not measured.

Automatic conversion script
Id: cif_fix_values 3008 2015-01-20 13:52:24Z robertas 
;
_cod_original_sg_symbol_H-M 'P -1 '
_cod_database_code 4316674

loop_
_symmetry_equiv_pos_as_xyz
'x, y, z'
'-x, -y, -z'

loop_
_atom_site_label
_atom_site_type_symbol
_atom_site_fract_x
_atom_site_fract_y
_atom_site_fract_z
_atom_site_U_iso_or_equiv
_atom_site_adp_type
_atom_site_occupancy
_atom_site_symmetry_multiplicity
_atom_site_calc_flag
_atom_site_refinement_flags
_atom_site_disorder_assembly
_atom_site_disorder_group
C1 C 0.4268(9) 0.1904(6) 0.3908(6) 0.036(2) Uani 1 1 d . . .
H1 H 0.4543 0.2031 0.3391 0.043 Uiso 1 1 calc R . .
C2 C 0.3420(10) 0.1359(8) 0.4244(6) 0.050(3) Uani 1 1 d . . .
H2 H 0.3155 0.1110 0.3953 0.060 Uiso 1 1 calc R . .
C3 C 0.2983(11) 0.1195(7) 0.4994(6) 0.050(3) Uani 1 1 d . . .
H3 H 0.2388 0.0853 0.5215 0.061 Uiso 1 1 calc R . .
C4 C 0.3414(11) 0.1530(7) 0.5427(6) 0.050(3) Uani 1 1 d . . .
H4 H 0.3143 0.1394 0.5944 0.060 Uiso 1 1 calc R . .
C5 C 0.4269(9) 0.2080(6) 0.5089(5) 0.034(2) Uani 1 1 d . . .
C6 C 0.4765(9) 0.2528(6) 0.5470(5) 0.033(2) Uani 1 1 d . . .
C7 C 0.4505(10) 0.2410(7) 0.6233(6) 0.041(2) Uani 1 1 d . . .
H7 H 0.3975 0.2043 0.6530 0.049 Uiso 1 1 calc R . .
C8 C 0.5016(11) 0.2825(7) 0.6560(6) 0.048(3) Uani 1 1 d . . .
H8 H 0.4847 0.2738 0.7077 0.058 Uiso 1 1 calc R . .
C9 C 0.5793(10) 0.3379(7) 0.6106(5) 0.041(3) Uani 1 1 d . . .
H9 H 0.6133 0.3677 0.6318 0.050 Uiso 1 1 calc R . .
C10 C 0.6055(10) 0.3484(6) 0.5346(5) 0.038(2) Uani 1 1 d . . .
H10 H 0.6590 0.3849 0.5053 0.046 Uiso 1 1 calc R . .
C11 C 0.5555(8) 0.3068(6) 0.4989(5) 0.029(2) Uani 1 1 d . . .
C12 C 0.6747(10) 0.4770(6) 0.3363(6) 0.041(2) Uani 1 1 d . . .
H12 H 0.5875 0.5037 0.3356 0.049 Uiso 1 1 calc R . .
C13 C 0.7625(11) 0.5267(8) 0.3170(7) 0.054(3) Uani 1 1 d . . .
H13 H 0.7344 0.5869 0.3044 0.065 Uiso 1 1 calc R . .
C14 C 0.8896(11) 0.4889(7) 0.3163(7) 0.056(3) Uani 1 1 d . . .
H14 H 0.9494 0.5229 0.3016 0.067 Uiso 1 1 calc R . .
C15 C 0.9317(10) 0.3981(7) 0.3376(6) 0.043(3) Uani 1 1 d . . .
H15 H 1.0191 0.3716 0.3380 0.051 Uiso 1 1 calc R . .
C16 C 0.8403(8) 0.3481(6) 0.3585(5) 0.028(2) Uani 1 1 d . . .
C17 C 0.8670(8) 0.2532(6) 0.3820(5) 0.0260(19) Uani 1 1 d . . .
C18 C 0.9914(9) 0.1998(6) 0.3862(5) 0.032(2) Uani 1 1 d . . .
H18 H 1.0624 0.2241 0.3728 0.039 Uiso 1 1 calc R . .
C19 C 1.0090(9) 0.1110(6) 0.4102(5) 0.036(2) Uani 1 1 d . . .
H19 H 1.0916 0.0754 0.4137 0.043 Uiso 1 1 calc R . .
C20 C 0.9028(10) 0.0752(7) 0.4293(6) 0.042(3) Uani 1 1 d . . .
H20 H 0.9145 0.0152 0.4442 0.051 Uiso 1 1 calc R . .
C21 C 0.7789(9) 0.1283(6) 0.4264(5) 0.030(2) Uani 1 1 d . . .
H21 H 0.7088 0.1030 0.4401 0.036 Uiso 1 1 calc R . .
C22 C 0.7569(8) 0.2173(6) 0.4039(5) 0.0252(19) Uani 1 1 d . . .
C23 C 0.3353(10) 0.4499(7) 0.4152(6) 0.040(2) Uani 1 1 d . . .
H23 H 0.3502 0.4466 0.4617 0.047 Uiso 1 1 calc R . .
C24 C 0.2213(10) 0.5023(6) 0.3869(6) 0.043(3) Uani 1 1 d . . .
H24 H 0.1513 0.5393 0.4101 0.052 Uiso 1 1 calc R . .
C25 C 0.2370(9) 0.4863(6) 0.3185(6) 0.041(3) Uani 1 1 d . . .
H25 H 0.1772 0.5093 0.2869 0.049 Uiso 1 1 calc R . .
C26 C 0.3593(9) 0.4291(6) 0.3043(6) 0.035(2) Uani 1 1 d . . .
C27 C 0.4176(10) 0.3992(6) 0.2391(6) 0.040(2) Uani 1 1 d . . .
C28 C 0.5382(10) 0.3455(7) 0.2230(6) 0.040(3) Uani 1 1 d . . .
C29 C 0.5986(11) 0.3206(8) 0.1547(6) 0.049(3) Uani 1 1 d . . .
H29 H 0.5659 0.3389 0.1109 0.059 Uiso 1 1 calc R . .
C30 C 0.7127(12) 0.2652(9) 0.1663(6) 0.060(3) Uani 1 1 d . . .
H30 H 0.7747 0.2386 0.1311 0.072 Uiso 1 1 calc R . .
C31 C 0.7227(11) 0.2541(8) 0.2402(6) 0.048(3) Uani 1 1 d . . .
H31 H 0.7927 0.2181 0.2618 0.058 Uiso 1 1 calc R . .
C32 C 0.3421(11) 0.4275(8) 0.1773(6) 0.047(3) Uani 1 1 d . . .
C33 C 0.2642(13) 0.3761(8) 0.1765(6) 0.061(4) Uani 1 1 d . . .
H33 H 0.2490 0.3310 0.2178 0.073 Uiso 1 1 calc R . .
C34 C 0.2082(12) 0.3908(8) 0.1147(7) 0.061(4) Uani 1 1 d . . .
H34 H 0.1574 0.3559 0.1135 0.074 Uiso 1 1 calc R . .
C35 C 0.2322(15) 0.4599(9) 0.0557(7) 0.071(4) Uani 1 1 d . . .
C36 C 0.2994(16) 0.5159(10) 0.0554(8) 0.091(6) Uani 1 1 d . . .
H36 H 0.3066 0.5645 0.0160 0.109 Uiso 1 1 calc R . .
C37 C 0.3572(16) 0.4976(9) 0.1165(7) 0.080(5) Uani 1 1 d . . .
H37 H 0.4076 0.5333 0.1169 0.096 Uiso 1 1 calc R . .
C38 C 0.1892(18) 0.4663(11) -0.0141(8) 0.087(4) Uani 1 1 d . . .
C39 C 0.1819(16) 0.5313(10) -0.1375(7) 0.087(4) Uani 1 1 d . . .
H39A H 0.2054 0.5803 -0.1749 0.131 Uiso 1 1 calc R . .
H39B H 0.0901 0.5373 -0.1301 0.131 Uiso 1 1 calc R . .
H39C H 0.2282 0.4790 -0.1536 0.131 Uiso 1 1 calc R . .
N1 N 0.4692(7) 0.2246(5) 0.4323(4) 0.0296(17) Uani 1 1 d . . .
N2 N 0.7134(7) 0.3885(5) 0.3566(4) 0.0320(18) Uani 1 1 d . . .
N3 N 0.4163(8) 0.4070(5) 0.3672(5) 0.0353(19) Uani 1 1 d . . .
N4 N 0.6195(8) 0.3017(6) 0.2751(4) 0.037(2) Uani 1 1 d . . .
O1 O 0.1189(11) 0.4201(7) -0.0168(5) 0.091(3) Uani 1 1 d . . .
O2 O 0.2144(11) 0.5274(7) -0.0687(5) 0.094(4) Uani 1 1 d . . .
Ir1 Ir 0.58847(3) 0.30846(2) 0.389386(19) 0.02616(11) Uani 1 1 d . . .
C40 C -0.0104(11) 0.7361(7) 0.1361(5) 0.041(3) Uani 1 1 d . . .
H40 H 0.0786 0.7121 0.1312 0.049 Uiso 1 1 calc R . .
C41 C -0.0836(12) 0.7048(8) 0.1059(6) 0.054(3) Uani 1 1 d . . .
H41 H -0.0438 0.6608 0.0807 0.064 Uiso 1 1 calc R . .
C42 C -0.2138(13) 0.7391(8) 0.1138(6) 0.055(3) Uani 1 1 d . . .
H42 H -0.2634 0.7187 0.0937 0.066 Uiso 1 1 calc R . .
C43 C -0.2732(13) 0.8044(8) 0.1517(7) 0.057(3) Uani 1 1 d . . .
H43 H -0.3627 0.8268 0.1578 0.069 Uiso 1 1 calc R . .
C44 C -0.1974(11) 0.8368(7) 0.1809(5) 0.038(2) Uani 1 1 d . . .
C45 C -0.2445(9) 0.9061(6) 0.2213(5) 0.032(2) Uani 1 1 d . . .
C46 C -0.3721(10) 0.9530(7) 0.2316(5) 0.039(2) Uani 1 1 d . . .
H46 H -0.4333 0.9424 0.2124 0.047 Uiso 1 1 calc R . .
C47 C -0.4069(10) 1.0163(8) 0.2713(6) 0.049(3) Uani 1 1 d . . .
H47 H -0.4923 1.0489 0.2787 0.058 Uiso 1 1 calc R . .
C48 C -0.3150(10) 1.0312(7) 0.3001(5) 0.041(2) Uani 1 1 d . . .
H48 H -0.3396 1.0732 0.3274 0.049 Uiso 1 1 calc R . .
C49 C -0.1873(9) 0.9844(6) 0.2885(5) 0.034(2) Uani 1 1 d . . .
H49 H -0.1270 0.9971 0.3070 0.041 Uiso 1 1 calc R . .
C50 C -0.1456(9) 0.9186(6) 0.2498(5) 0.032(2) Uani 1 1 d . . .
C51 C 0.1971(9) 0.9384(6) 0.2583(5) 0.034(2) Uani 1 1 d . . .
H51 H 0.2031 0.9679 0.2081 0.040 Uiso 1 1 calc R . .
C52 C 0.2640(9) 0.9550(7) 0.3005(6) 0.038(2) Uani 1 1 d . . .
H52 H 0.3143 0.9954 0.2794 0.046 Uiso 1 1 calc R . .
C53 C 0.2566(9) 0.9121(6) 0.3741(5) 0.035(2) Uani 1 1 d . . .
H53 H 0.3011 0.9234 0.4037 0.042 Uiso 1 1 calc R . .
C54 C 0.1833(9) 0.8522(6) 0.4038(5) 0.032(2) Uani 1 1 d . . .
H54 H 0.1785 0.8222 0.4538 0.039 Uiso 1 1 calc R . .
C55 C 0.1152(8) 0.8359(6) 0.3590(5) 0.0247(19) Uani 1 1 d . . .
C56 C 0.0393(9) 0.7715(6) 0.3819(5) 0.029(2) Uani 1 1 d . . .
C57 C 0.0133(10) 0.7217(6) 0.4539(5) 0.035(2) Uani 1 1 d . . .
H57 H 0.0476 0.7279 0.4909 0.042 Uiso 1 1 calc R . .
C58 C -0.0614(10) 0.6636(7) 0.4721(5) 0.040(2) Uani 1 1 d . . .
H58 H -0.0800 0.6316 0.5211 0.048 Uiso 1 1 calc R . .
C59 C -0.1098(10) 0.6529(7) 0.4152(5) 0.039(2) Uani 1 1 d . . .
H59 H -0.1591 0.6126 0.4262 0.047 Uiso 1 1 calc R . .
C60 C -0.0844(9) 0.7020(6) 0.3439(5) 0.033(2) Uani 1 1 d . . .
H60 H -0.1189 0.6951 0.3072 0.040 Uiso 1 1 calc R . .
C61 C -0.0096(9) 0.7614(6) 0.3242(5) 0.028(2) Uani 1 1 d . . .
C62 C 0.0019(10) 1.0186(6) 0.1004(5) 0.037(2) Uani 1 1 d . . .
H62 H -0.0793 1.0406 0.1271 0.044 Uiso 1 1 calc R . .
C63 C 0.0617(11) 1.0648(7) 0.0306(5) 0.042(3) Uani 1 1 d . . .
H63 H 0.0286 1.1212 0.0051 0.050 Uiso 1 1 calc R . .
C64 C 0.1773(11) 1.0104(7) 0.0084(6) 0.042(3) Uani 1 1 d . . .
H64 H 0.2372 1.0224 -0.0357 0.050 Uiso 1 1 calc R . .
C65 C 0.1892(10) 0.9307(7) 0.0660(5) 0.033(2) Uani 1 1 d . . .
C66 C 0.2939(10) 0.8575(7) 0.0690(5) 0.034(2) Uani 1 1 d . . .
C67 C 0.3124(9) 0.7816(6) 0.1259(5) 0.034(2) Uani 1 1 d . . .
C68 C 0.4232(10) 0.7114(7) 0.1286(6) 0.041(2) Uani 1 1 d . . .
H68 H 0.4976 0.7054 0.0916 0.049 Uiso 1 1 calc R . .
C69 C 0.4002(12) 0.6538(7) 0.1959(6) 0.048(3) Uani 1 1 d . . .
H69 H 0.4564 0.6018 0.2143 0.058 Uiso 1 1 calc R . .
C70 C 0.2726(10) 0.6895(7) 0.2322(5) 0.040(2) Uani 1 1 d . . .
H70 H 0.2318 0.6632 0.2792 0.048 Uiso 1 1 calc R . .
C71 C 0.4037(9) 0.8611(6) 0.0033(5) 0.033(2) Uani 1 1 d . . .
C72 C 0.4053(11) 0.8348(8) -0.0576(5) 0.050(3) Uani 1 1 d . . .
H72 H 0.3332 0.8184 -0.0599 0.059 Uiso 1 1 calc R . .
C73 C 0.5119(11) 0.8314(8) -0.1168(5) 0.047(3) Uani 1 1 d . . .
H73 H 0.5104 0.8140 -0.1584 0.057 Uiso 1 1 calc R . .
C74 C 0.6191(10) 0.8542(7) -0.1125(5) 0.037(2) Uani 1 1 d . . .
C75 C 0.6182(10) 0.8827(8) -0.0518(6) 0.051(3) Uani 1 1 d . . .
H75 H 0.6902 0.8994 -0.0497 0.061 Uiso 1 1 calc R . .
C76 C 0.5109(10) 0.8867(8) 0.0063(6) 0.047(3) Uani 1 1 d . . .
H76 H 0.5108 0.9064 0.0470 0.057 Uiso 1 1 calc R . .
C77 C 0.7352(11) 0.8418(8) -0.1712(6) 0.050(3) Uani 1 1 d . . .
C78 C 0.9533(12) 0.8386(10) -0.2073(7) 0.077(4) Uani 1 1 d . . .
H78A H 1.0227 0.8459 -0.1901 0.115 Uiso 1 1 calc R . .
H78B H 0.9416 0.8802 -0.2537 0.115 Uiso 1 1 calc R . .
H78C H 0.9745 0.7810 -0.2147 0.115 Uiso 1 1 calc R . .
N5 N -0.0656(8) 0.8008(5) 0.1725(4) 0.036(2) Uani 1 1 d . . .
N6 N 0.1226(7) 0.8811(5) 0.2860(4) 0.0290(17) Uani 1 1 d . . .
N7 N 0.0765(8) 0.9403(5) 0.1225(4) 0.0304(18) Uani 1 1 d . . .
N8 N 0.2198(7) 0.7646(5) 0.1908(4) 0.0304(18) Uani 1 1 d . . .
O3 O 0.7387(8) 0.8279(6) -0.2314(4) 0.057(2) Uani 1 1 d . . .
O4 O 0.8386(7) 0.8510(6) -0.1539(4) 0.060(2) Uani 1 1 d . . .
Ir2 Ir 0.03233(3) 0.84507(2) 0.223709(18) 0.02628(11) Uani 1 1 d . . .

loop_
_atom_site_aniso_label
_atom_site_aniso_U_11
_atom_site_aniso_U_22
_atom_site_aniso_U_33
_atom_site_aniso_U_23
_atom_site_aniso_U_13
_atom_site_aniso_U_12
C1 0.030(5) 0.031(6) 0.049(6) -0.008(5) -0.011(4) -0.007(4)
C2 0.031(6) 0.061(8) 0.069(8) -0.026(6) -0.001(5) -0.026(6)
C3 0.053(7) 0.043(7) 0.062(8) -0.012(6) 0.002(6) -0.033(6)
C4 0.050(7) 0.036(6) 0.052(7) 0.001(5) 0.007(5) -0.020(6)
C5 0.017(4) 0.030(5) 0.046(6) 0.001(4) -0.005(4) -0.004(4)
C6 0.021(5) 0.030(5) 0.043(6) -0.013(4) 0.000(4) 0.001(4)
C7 0.032(6) 0.036(6) 0.043(6) -0.004(5) 0.003(5) -0.005(5)
C8 0.046(7) 0.053(7) 0.029(5) -0.002(5) -0.006(5) 0.002(6)
C9 0.054(7) 0.037(6) 0.037(6) -0.014(5) -0.014(5) -0.007(5)
C10 0.041(6) 0.033(6) 0.039(6) -0.012(4) 0.001(5) -0.012(5)
C11 0.022(5) 0.029(5) 0.036(5) -0.010(4) -0.004(4) -0.005(4)
C12 0.037(6) 0.027(6) 0.058(7) -0.015(5) -0.007(5) -0.003(5)
C13 0.045(7) 0.035(7) 0.084(9) -0.010(6) -0.009(6) -0.017(6)
C14 0.039(7) 0.032(6) 0.091(9) -0.010(6) -0.008(6) -0.009(5)
C15 0.035(6) 0.045(7) 0.050(6) -0.001(5) -0.012(5) -0.018(5)
C16 0.019(4) 0.033(5) 0.031(5) -0.005(4) -0.005(4) -0.007(4)
C17 0.018(4) 0.035(5) 0.022(4) -0.007(4) -0.004(3) -0.001(4)
C18 0.024(5) 0.041(6) 0.034(5) -0.008(4) -0.004(4) -0.011(4)
C19 0.023(5) 0.035(6) 0.046(6) -0.009(5) -0.016(4) 0.005(4)
C20 0.049(7) 0.033(6) 0.046(6) -0.012(5) -0.022(5) 0.001(5)
C21 0.031(5) 0.026(5) 0.032(5) -0.002(4) -0.009(4) -0.009(4)
C22 0.020(4) 0.034(5) 0.024(4) -0.014(4) -0.003(3) -0.003(4)
C23 0.032(6) 0.036(6) 0.044(6) -0.011(5) 0.002(5) -0.005(5)
C24 0.032(6) 0.021(5) 0.065(7) 0.002(5) -0.005(5) -0.006(4)
C25 0.026(5) 0.034(6) 0.055(7) 0.001(5) -0.011(5) -0.003(5)
C26 0.021(5) 0.035(6) 0.053(6) -0.008(5) -0.015(4) -0.008(4)
C27 0.043(6) 0.029(6) 0.052(6) 0.003(5) -0.024(5) -0.014(5)
C28 0.039(6) 0.035(6) 0.052(7) -0.009(5) -0.008(5) -0.020(5)
C29 0.052(7) 0.073(9) 0.031(5) -0.020(5) -0.001(5) -0.026(7)
C30 0.047(7) 0.097(11) 0.038(6) -0.024(6) -0.003(5) -0.018(7)
C31 0.047(7) 0.061(8) 0.046(6) -0.022(6) -0.013(5) -0.014(6)
C32 0.041(6) 0.054(7) 0.052(7) -0.008(5) -0.022(5) -0.011(6)
C33 0.077(9) 0.063(9) 0.051(7) 0.008(6) -0.029(6) -0.036(8)
C34 0.059(8) 0.059(8) 0.076(9) 0.007(7) -0.039(7) -0.028(7)
C35 0.111(12) 0.056(9) 0.064(8) -0.001(7) -0.055(8) -0.024(9)
C36 0.138(15) 0.087(11) 0.084(10) 0.023(8) -0.072(10) -0.077(11)
C37 0.136(14) 0.061(9) 0.065(8) 0.023(7) -0.059(9) -0.060(10)
C38 0.129(10) 0.095(9) 0.054(6) 0.009(6) -0.032(6) -0.066(8)
C39 0.129(10) 0.095(9) 0.054(6) 0.009(6) -0.032(6) -0.066(8)
N1 0.020(4) 0.033(5) 0.034(4) -0.010(3) -0.004(3) -0.004(3)
N2 0.031(4) 0.034(5) 0.032(4) -0.002(3) -0.007(3) -0.016(4)
N3 0.029(4) 0.026(4) 0.052(5) -0.011(4) -0.007(4) -0.007(4)
N4 0.045(5) 0.045(5) 0.029(4) -0.004(4) -0.015(4) -0.021(4)
O1 0.130(10) 0.103(8) 0.067(6) -0.011(6) -0.053(6) -0.046(8)
O2 0.134(10) 0.127(9) 0.046(5) 0.015(5) -0.044(6) -0.080(8)
Ir1 0.01995(19) 0.0262(2) 0.0318(2) -0.00476(15) -0.00672(14) -0.00553(15)
C40 0.060(7) 0.037(6) 0.033(5) -0.009(4) -0.011(5) -0.020(6)
C41 0.069(9) 0.049(7) 0.059(7) -0.022(6) -0.025(6) -0.015(7)
C42 0.082(10) 0.049(8) 0.057(7) -0.010(6) -0.035(7) -0.031(7)
C43 0.067(9) 0.052(8) 0.066(8) 0.004(6) -0.037(7) -0.030(7)
C44 0.053(7) 0.038(6) 0.031(5) 0.003(4) -0.015(5) -0.028(5)
C45 0.028(5) 0.035(6) 0.028(5) 0.003(4) -0.003(4) -0.014(4)
C46 0.036(6) 0.040(6) 0.040(6) -0.004(5) -0.007(5) -0.014(5)
C47 0.028(6) 0.054(8) 0.060(7) -0.004(6) -0.013(5) -0.008(5)
C48 0.038(6) 0.038(6) 0.036(5) -0.007(5) 0.000(4) -0.004(5)
C49 0.028(5) 0.038(6) 0.035(5) -0.004(4) -0.007(4) -0.011(5)
C50 0.038(6) 0.028(5) 0.029(5) 0.001(4) -0.009(4) -0.013(4)
C51 0.028(5) 0.039(6) 0.032(5) 0.000(4) -0.004(4) -0.015(5)
C52 0.024(5) 0.033(6) 0.056(6) -0.005(5) -0.008(5) -0.011(4)
C53 0.036(6) 0.035(6) 0.040(5) -0.014(4) -0.016(4) -0.006(5)
C54 0.031(5) 0.029(5) 0.033(5) -0.012(4) -0.004(4) 0.000(4)
C55 0.026(5) 0.025(5) 0.025(4) -0.012(4) -0.002(4) -0.005(4)
C56 0.030(5) 0.034(5) 0.022(4) -0.009(4) 0.002(4) -0.009(4)
C57 0.041(6) 0.034(6) 0.028(5) -0.003(4) -0.010(4) -0.007(5)
C58 0.043(6) 0.044(6) 0.026(5) -0.001(4) -0.004(4) -0.010(5)
C59 0.045(6) 0.038(6) 0.038(5) -0.006(5) -0.004(5) -0.021(5)
C60 0.038(6) 0.034(6) 0.028(5) -0.002(4) -0.014(4) -0.008(5)
C61 0.033(5) 0.024(5) 0.023(4) -0.001(4) -0.005(4) -0.004(4)
C62 0.045(6) 0.033(6) 0.035(5) 0.002(4) -0.014(4) -0.017(5)
C63 0.052(7) 0.035(6) 0.034(5) 0.006(4) -0.012(5) -0.014(5)
C64 0.043(6) 0.048(7) 0.036(5) 0.003(5) -0.010(5) -0.023(6)
C65 0.043(6) 0.039(6) 0.023(5) -0.005(4) -0.008(4) -0.018(5)
C66 0.047(6) 0.040(6) 0.024(5) -0.008(4) -0.008(4) -0.024(5)
C67 0.036(5) 0.040(6) 0.029(5) -0.011(4) -0.010(4) -0.008(5)
C68 0.034(6) 0.042(6) 0.041(6) -0.010(5) -0.005(5) -0.004(5)
C69 0.056(7) 0.039(7) 0.042(6) -0.007(5) -0.009(5) -0.007(6)
C70 0.045(6) 0.031(6) 0.032(5) 0.004(4) -0.003(5) -0.006(5)
C71 0.028(5) 0.041(6) 0.028(5) -0.005(4) -0.008(4) -0.004(4)
C72 0.052(7) 0.081(9) 0.021(5) -0.018(5) 0.008(4) -0.031(7)
C73 0.054(7) 0.064(8) 0.031(5) -0.015(5) 0.000(5) -0.028(6)
C74 0.044(6) 0.043(6) 0.025(5) -0.005(4) 0.003(4) -0.021(5)
C75 0.035(6) 0.083(9) 0.043(6) -0.022(6) -0.002(5) -0.024(6)
C76 0.039(6) 0.071(8) 0.047(6) -0.024(6) -0.008(5) -0.025(6)
C77 0.042(7) 0.052(7) 0.053(7) -0.010(6) 0.009(5) -0.026(6)
C78 0.042(7) 0.108(13) 0.078(10) -0.044(9) 0.008(7) -0.011(8)
N5 0.053(6) 0.033(5) 0.023(4) 0.002(3) -0.008(4) -0.021(4)
N6 0.024(4) 0.033(5) 0.031(4) -0.005(3) -0.008(3) -0.010(4)
N7 0.036(5) 0.029(4) 0.020(4) 0.003(3) -0.008(3) -0.006(4)
N8 0.033(4) 0.031(5) 0.024(4) -0.006(3) -0.002(3) -0.008(4)
O3 0.060(5) 0.074(6) 0.034(4) -0.015(4) 0.003(4) -0.019(5)
O4 0.039(5) 0.087(7) 0.049(5) -0.032(5) 0.015(4) -0.012(5)
Ir2 0.0293(2) 0.0283(2) 0.02244(18) -0.00337(14) -0.00543(14) -0.01104(16)

loop_
_atom_type_symbol
_atom_type_description
_atom_type_scat_dispersion_real
_atom_type_scat_dispersion_imag
_atom_type_scat_source
C C 0.0033 0.0016 'International Tables Vol C Tables 4.2.6.8 and 6.1.1.4'
H H 0.0000 0.0000 'International Tables Vol C Tables 4.2.6.8 and 6.1.1.4'
N N 0.0061 0.0033 'International Tables Vol C Tables 4.2.6.8 and 6.1.1.4'
O O 0.0106 0.0060 'International Tables Vol C Tables 4.2.6.8 and 6.1.1.4'
Ir Ir -1.4442 7.9887 'International Tables Vol C Tables 4.2.6.8 and 6.1.1.4'

loop_
_geom_angle_atom_site_label_1
_geom_angle_atom_site_label_2
_geom_angle_atom_site_label_3
_geom_angle
_geom_angle_site_symmetry_1
_geom_angle_site_symmetry_3
_geom_angle_publ_flag
N1 C1 C2 120.8(9) . . ?
N1 C1 H1 119.6 . . ?
C2 C1 H1 119.6 . . ?
C3 C2 C1 119.8(10) . . ?
C3 C2 H2 120.1 . . ?
C1 C2 H2 120.1 . . ?
C2 C3 C4 120.2(10) . . ?
C2 C3 H3 119.9 . . ?
C4 C3 H3 119.9 . . ?
C3 C4 C5 120.0(10) . . ?
C3 C4 H4 120.0 . . ?
C5 C4 H4 120.0 . . ?
N1 C5 C4 118.8(9) . . ?
N1 C5 C6 114.6(8) . . ?
C4 C5 C6 126.6(9) . . ?
C7 C6 C11 122.6(9) . . ?
C7 C6 C5 123.1(9) . . ?
C11 C6 C5 114.3(8) . . ?
C8 C7 C6 120.7(10) . . ?
C8 C7 H7 119.6 . . ?
C6 C7 H7 119.6 . . ?
C7 C8 C9 119.0(9) . . ?
C7 C8 H8 120.5 . . ?
C9 C8 H8 120.5 . . ?
C10 C9 C8 119.7(10) . . ?
C10 C9 H9 120.2 . . ?
C8 C9 H9 120.2 . . ?
C9 C10 C11 123.1(9) . . ?
C9 C10 H10 118.4 . . ?
C11 C10 H10 118.4 . . ?
C6 C11 C10 114.9(9) . . ?
C6 C11 Ir1 115.5(7) . . ?
C10 C11 Ir1 129.5(7) . . ?
N2 C12 C13 120.9(10) . . ?
N2 C12 H12 119.6 . . ?
C13 C12 H12 119.6 . . ?
C14 C13 C12 120.2(11) . . ?
C14 C13 H13 119.9 . . ?
C12 C13 H13 119.9 . . ?
C13 C14 C15 120.0(11) . . ?
C13 C14 H14 120.0 . . ?
C15 C14 H14 120.0 . . ?
C16 C15 C14 119.1(10) . . ?
C16 C15 H15 120.5 . . ?
C14 C15 H15 120.5 . . ?
N2 C16 C15 119.2(9) . . ?
N2 C16 C17 114.4(7) . . ?
C15 C16 C17 126.3(9) . . ?
C18 C17 C22 120.7(9) . . ?
C18 C17 C16 123.3(8) . . ?
C22 C17 C16 115.9(8) . . ?
C19 C18 C17 120.2(9) . . ?
C19 C18 H18 119.9 . . ?
C17 C18 H18 119.9 . . ?
C18 C19 C20 119.5(9) . . ?
C18 C19 H19 120.2 . . ?
C20 C19 H19 120.2 . . ?
C19 C20 C21 120.4(10) . . ?
C19 C20 H20 119.8 . . ?
C21 C20 H20 119.8 . . ?
C22 C21 C20 121.9(9) . . ?
C22 C21 H21 119.1 . . ?
C20 C21 H21 119.1 . . ?
C21 C22 C17 117.3(8) . . ?
C21 C22 Ir1 129.6(7) . . ?
C17 C22 Ir1 113.0(6) . . ?
N3 C23 C24 111.4(10) . . ?
N3 C23 H23 124.3 . . ?
C24 C23 H23 124.3 . . ?
C25 C24 C23 105.4(9) . . ?
C25 C24 H24 127.3 . . ?
C23 C24 H24 127.3 . . ?
C24 C25 C26 108.0(9) . . ?
C24 C25 H25 126.0 . . ?
C26 C25 H25 126.0 . . ?
C27 C26 N3 124.8(9) . . ?
C27 C26 C25 127.2(9) . . ?
N3 C26 C25 108.1(9) . . ?
C28 C27 C26 128.3(9) . . ?
C28 C27 C32 113.6(10) . . ?
C26 C27 C32 118.2(10) . . ?
C27 C28 N4 124.1(9) . . ?
C27 C28 C29 127.2(10) . . ?
N4 C28 C29 108.6(9) . . ?
C30 C29 C28 105.8(10) . . ?
C30 C29 H29 127.1 . . ?
C28 C29 H29 127.1 . . ?
C29 C30 C31 108.6(11) . . ?
C29 C30 H30 125.7 . . ?
C31 C30 H30 125.7 . . ?
N4 C31 C30 110.7(11) . . ?
N4 C31 H31 124.7 . . ?
C30 C31 H31 124.7 . . ?
C33 C32 C37 118.2(10) . . ?
C33 C32 C27 118.6(10) . . ?
C37 C32 C27 122.9(10) . . ?
C32 C33 C34 121.4(11) . . ?
C32 C33 H33 119.3 . . ?
C34 C33 H33 119.3 . . ?
C35 C34 C33 116.6(11) . . ?
C35 C34 H34 121.7 . . ?
C33 C34 H34 121.7 . . ?
C36 C35 C34 124.7(12) . . ?
C36 C35 C38 119.4(13) . . ?
C34 C35 C38 115.7(12) . . ?
C35 C36 C37 116.9(12) . . ?
C35 C36 H36 121.5 . . ?
C37 C36 H36 121.5 . . ?
C36 C37 C32 122.0(12) . . ?
C36 C37 H37 119.0 . . ?
C32 C37 H37 119.0 . . ?
O2 C38 O1 120.7(13) . . ?
O2 C38 C35 115.9(13) . . ?
O1 C38 C35 123.0(13) . . ?
O2 C39 H39A 109.5 . . ?
O2 C39 H39B 109.5 . . ?
H39A C39 H39B 109.5 . . ?
O2 C39 H39C 109.5 . . ?
H39A C39 H39C 109.5 . . ?
H39B C39 H39C 109.5 . . ?
C1 N1 C5 120.3(8) . . ?
C1 N1 Ir1 124.4(6) . . ?
C5 N1 Ir1 115.2(6) . . ?
C16 N2 C12 120.6(8) . . ?
C16 N2 Ir1 115.6(6) . . ?
C12 N2 Ir1 123.8(7) . . ?
C23 N3 C26 107.0(9) . . ?
C23 N3 Ir1 125.1(7) . . ?
C26 N3 Ir1 127.2(6) . . ?
C31 N4 C28 106.3(8) . . ?
C31 N4 Ir1 125.2(7) . . ?
C28 N4 Ir1 128.5(7) . . ?
C38 O2 C39 116.8(11) . . ?
C11 Ir1 C22 87.8(3) . . ?
C11 Ir1 N1 80.4(3) . . ?
C22 Ir1 N1 96.2(3) . . ?
C11 Ir1 N2 94.5(3) . . ?
C22 Ir1 N2 80.9(3) . . ?
N1 Ir1 N2 174.3(3) . . ?
C11 Ir1 N3 95.2(3) . . ?
C22 Ir1 N3 176.5(3) . . ?
N1 Ir1 N3 85.9(3) . . ?
N2 Ir1 N3 97.2(3) . . ?
C11 Ir1 N4 176.0(3) . . ?
C22 Ir1 N4 91.2(3) . . ?
N1 Ir1 N4 95.8(3) . . ?
N2 Ir1 N4 89.2(3) . . ?
N3 Ir1 N4 85.9(3) . . ?
N5 C40 C41 121.7(11) . . ?
N5 C40 H40 119.1 . . ?
C41 C40 H40 119.1 . . ?
C42 C41 C40 119.2(11) . . ?
C42 C41 H41 120.4 . . ?
C40 C41 H41 120.4 . . ?
C41 C42 C43 120.4(10) . . ?
C41 C42 H42 119.8 . . ?
C43 C42 H42 119.8 . . ?
C42 C43 C44 119.9(12) . . ?
C42 C43 H43 120.1 . . ?
C44 C43 H43 120.1 . . ?
N5 C44 C43 118.8(10) . . ?
N5 C44 C45 114.4(8) . . ?
C43 C44 C45 126.7(11) . . ?
C46 C45 C50 123.8(9) . . ?
C46 C45 C44 122.9(9) . . ?
C50 C45 C44 113.3(9) . . ?
C45 C46 C47 118.3(9) . . ?
C45 C46 H46 120.8 . . ?
C47 C46 H46 120.8 . . ?
C46 C47 C48 120.3(10) . . ?
C46 C47 H47 119.9 . . ?
C48 C47 H47 119.9 . . ?
C49 C48 C47 120.7(10) . . ?
C49 C48 H48 119.7 . . ?
C47 C48 H48 119.7 . . ?
C48 C49 C50 122.1(9) . . ?
C48 C49 H49 118.9 . . ?
C50 C49 H49 118.9 . . ?
C49 C50 C45 114.7(9) . . ?
C49 C50 Ir2 129.5(7) . . ?
C45 C50 Ir2 115.7(7) . . ?
N6 C51 C52 122.6(9) . . ?
N6 C51 H51 118.7 . . ?
C52 C51 H51 118.7 . . ?
C51 C52 C53 119.5(9) . . ?
C51 C52 H52 120.2 . . ?
C53 C52 H52 120.2 . . ?
C52 C53 C54 119.4(9) . . ?
C52 C53 H53 120.3 . . ?
C54 C53 H53 120.3 . . ?
C53 C54 C55 120.1(9) . . ?
C53 C54 H54 119.9 . . ?
C55 C54 H54 119.9 . . ?
N6 C55 C54 119.0(8) . . ?
N6 C55 C56 114.9(7) . . ?
C54 C55 C56 126.0(8) . . ?
C57 C56 C61 120.0(9) . . ?
C57 C56 C55 124.6(8) . . ?
C61 C56 C55 115.3(7) . . ?
C58 C57 C56 121.6(9) . . ?
C58 C57 H57 119.2 . . ?
C56 C57 H57 119.2 . . ?
C57 C58 C59 118.7(9) . . ?
C57 C58 H58 120.6 . . ?
C59 C58 H58 120.6 . . ?
C60 C59 C58 119.9(9) . . ?
C60 C59 H59 120.0 . . ?
C58 C59 H59 120.0 . . ?
C59 C60 C61 122.4(9) . . ?
C59 C60 H60 118.8 . . ?
C61 C60 H60 118.8 . . ?
C60 C61 C56 117.2(8) . . ?
C60 C61 Ir2 129.0(6) . . ?
C56 C61 Ir2 113.6(6) . . ?
N7 C62 C63 111.5(9) . . ?
N7 C62 H62 124.2 . . ?
C63 C62 H62 124.2 . . ?
C64 C63 C62 106.7(9) . . ?
C64 C63 H63 126.6 . . ?
C62 C63 H63 126.6 . . ?
C63 C64 C65 107.2(9) . . ?
C63 C64 H64 126.4 . . ?
C65 C64 H64 126.4 . . ?
C66 C65 N7 124.8(8) . . ?
C66 C65 C64 127.7(9) . . ?
N7 C65 C64 107.5(9) . . ?
C67 C66 C65 129.3(9) . . ?
C67 C66 C71 114.7(9) . . ?
C65 C66 C71 116.0(8) . . ?
N8 C67 C66 123.5(9) . . ?
N8 C67 C68 109.1(8) . . ?
C66 C67 C68 127.4(9) . . ?
C69 C68 C67 107.0(9) . . ?
C69 C68 H68 126.5 . . ?
C67 C68 H68 126.5 . . ?
C68 C69 C70 106.1(10) . . ?
C68 C69 H69 127.0 . . ?
C70 C69 H69 127.0 . . ?
N8 C70 C69 111.4(9) . . ?
N8 C70 H70 124.3 . . ?
C69 C70 H70 124.3 . . ?
C72 C71 C76 118.9(9) . . ?
C72 C71 C66 121.5(9) . . ?
C76 C71 C66 119.4(8) . . ?
C71 C72 C73 122.1(10) . . ?
C71 C72 H72 119.0 . . ?
C73 C72 H72 119.0 . . ?
C74 C73 C72 118.8(9) . . ?
C74 C73 H73 120.6 . . ?
C72 C73 H73 120.6 . . ?
C73 C74 C75 119.9(9) . . ?
C73 C74 C77 118.2(9) . . ?
C75 C74 C77 121.7(10) . . ?
C74 C75 C76 120.7(10) . . ?
C74 C75 H75 119.7 . . ?
C76 C75 H75 119.7 . . ?
C75 C76 C71 119.6(9) . . ?
C75 C76 H76 120.2 . . ?
C71 C76 H76 120.2 . . ?
O3 C77 O4 122.3(10) . . ?
O3 C77 C74 125.2(10) . . ?
O4 C77 C74 112.4(10) . . ?
O4 C78 H78A 109.5 . . ?
O4 C78 H78B 109.5 . . ?
H78A C78 H78B 109.5 . . ?
O4 C78 H78C 109.5 . . ?
H78A C78 H78C 109.5 . . ?
H78B C78 H78C 109.5 . . ?
C40 N5 C44 120.0(8) . . ?
C40 N5 Ir2 124.1(7) . . ?
C44 N5 Ir2 115.7(6) . . ?
C51 N6 C55 119.4(7) . . ?
C51 N6 Ir2 124.6(6) . . ?
C55 N6 Ir2 115.7(6) . . ?
C62 N7 C65 107.0(8) . . ?
C62 N7 Ir2 126.5(7) . . ?
C65 N7 Ir2 126.5(6) . . ?
C70 N8 C67 106.4(8) . . ?
C70 N8 Ir2 125.0(7) . . ?
C67 N8 Ir2 128.5(6) . . ?
C77 O4 C78 115.2(9) . . ?
C50 Ir2 C61 86.6(4) . . ?
C50 Ir2 N5 80.7(4) . . ?
C61 Ir2 N5 93.4(3) . . ?
C50 Ir2 N6 98.0(3) . . ?
C61 Ir2 N6 80.4(3) . . ?
N5 Ir2 N6 173.7(3) . . ?
C50 Ir2 N8 176.7(3) . . ?
C61 Ir2 N8 94.6(3) . . ?
N5 Ir2 N8 96.2(3) . . ?
N6 Ir2 N8 85.2(3) . . ?
C50 Ir2 N7 91.8(3) . . ?
C61 Ir2 N7 175.6(3) . . ?
N5 Ir2 N7 90.4(3) . . ?
N6 Ir2 N7 95.8(3) . . ?
N8 Ir2 N7 87.3(3) . . ?

loop_
_geom_bond_atom_site_label_1
_geom_bond_atom_site_label_2
_geom_bond_distance
_geom_bond_site_symmetry_2
_geom_bond_publ_flag
C1 N1 1.342(11) . ?
C1 C2 1.395(13) . ?
C1 H1 0.9300 . ?
C2 C3 1.354(15) . ?
C2 H2 0.9300 . ?
C3 C4 1.368(15) . ?
C3 H3 0.9300 . ?
C4 C5 1.409(13) . ?
C4 H4 0.9300 . ?
C5 N1 1.380(12) . ?
C5 C6 1.472(14) . ?
C6 C7 1.372(13) . ?
C6 C11 1.400(13) . ?
C7 C8 1.368(15) . ?
C7 H7 0.9300 . ?
C8 C9 1.390(14) . ?
C8 H8 0.9300 . ?
C9 C10 1.370(13) . ?
C9 H9 0.9300 . ?
C10 C11 1.402(13) . ?
C10 H10 0.9300 . ?
C11 Ir1 2.019(9) . ?
C12 N2 1.365(12) . ?
C12 C13 1.367(14) . ?
C12 H12 0.9300 . ?
C13 C14 1.347(15) . ?
C13 H13 0.9300 . ?
C14 C15 1.404(14) . ?
C14 H14 0.9300 . ?
C15 C16 1.399(12) . ?
C15 H15 0.9300 . ?
C16 N2 1.360(11) . ?
C16 C17 1.465(12) . ?
C17 C18 1.397(12) . ?
C17 C22 1.421(12) . ?
C18 C19 1.378(13) . ?
C18 H18 0.9300 . ?
C19 C20 1.386(14) . ?
C19 H19 0.9300 . ?
C20 C21 1.387(13) . ?
C20 H20 0.9300 . ?
C21 C22 1.377(12) . ?
C21 H21 0.9300 . ?
C22 Ir1 2.033(9) . ?
C23 N3 1.310(12) . ?
C23 C24 1.430(14) . ?
C23 H23 0.9300 . ?
C24 C25 1.366(14) . ?
C24 H24 0.9300 . ?
C25 C26 1.406(13) . ?
C25 H25 0.9300 . ?
C26 C27 1.402(14) . ?
C26 N3 1.403(12) . ?
C27 C28 1.372(14) . ?
C27 C32 1.504(13) . ?
C28 N4 1.402(12) . ?
C28 C29 1.419(13) . ?
C29 C30 1.342(16) . ?
C29 H29 0.9300 . ?
C30 C31 1.398(14) . ?
C30 H30 0.9300 . ?
C31 N4 1.314(13) . ?
C31 H31 0.9300 . ?
C32 C33 1.388(15) . ?
C32 C37 1.391(16) . ?
C33 C34 1.399(15) . ?
C33 H33 0.9300 . ?
C34 C35 1.382(17) . ?
C34 H34 0.9300 . ?
C35 C36 1.353(17) . ?
C35 C38 1.495(17) . ?
C36 C37 1.390(16) . ?
C36 H36 0.9300 . ?
C37 H37 0.9300 . ?
C38 O2 1.255(15) . ?
C38 O1 1.264(16) . ?
C39 O2 1.430(14) . ?
C39 H39A 0.9600 . ?
C39 H39B 0.9600 . ?
C39 H39C 0.9600 . ?
N1 Ir1 2.047(7) . ?
N2 Ir1 2.051(7) . ?
N3 Ir1 2.143(8) . ?
N4 Ir1 2.150(7) . ?
C40 N5 1.357(12) . ?
C40 C41 1.393(13) . ?
C40 H40 0.9300 . ?
C41 C42 1.358(16) . ?
C41 H41 0.9300 . ?
C42 C43 1.387(17) . ?
C42 H42 0.9300 . ?
C43 C44 1.416(13) . ?
C43 H43 0.9300 . ?
C44 N5 1.378(13) . ?
C44 C45 1.470(14) . ?
C45 C46 1.380(13) . ?
C45 C50 1.431(13) . ?
C46 C47 1.382(15) . ?
C46 H46 0.9300 . ?
C47 C48 1.386(14) . ?
C47 H47 0.9300 . ?
C48 C49 1.380(13) . ?
C48 H48 0.9300 . ?
C49 C50 1.401(13) . ?
C49 H49 0.9300 . ?
C50 Ir2 1.994(10) . ?
C51 N6 1.341(11) . ?
C51 C52 1.359(13) . ?
C51 H51 0.9300 . ?
C52 C53 1.365(13) . ?
C52 H52 0.9300 . ?
C53 C54 1.367(13) . ?
C53 H53 0.9300 . ?
C54 C55 1.407(12) . ?
C54 H54 0.9300 . ?
C55 N6 1.363(11) . ?
C55 C56 1.451(12) . ?
C56 C57 1.381(12) . ?
C56 C61 1.421(12) . ?
C57 C58 1.364(13) . ?
C57 H57 0.9300 . ?
C58 C59 1.407(13) . ?
C58 H58 0.9300 . ?
C59 C60 1.366(13) . ?
C59 H59 0.9300 . ?
C60 C61 1.379(12) . ?
C60 H60 0.9300 . ?
C61 Ir2 2.035(8) . ?
C62 N7 1.326(12) . ?
C62 C63 1.421(13) . ?
C62 H62 0.9300 . ?
C63 C64 1.365(15) . ?
C63 H63 0.9300 . ?
C64 C65 1.442(13) . ?
C64 H64 0.9300 . ?
C65 C66 1.400(14) . ?
C65 N7 1.413(12) . ?
C66 C67 1.398(13) . ?
C66 C71 1.492(13) . ?
C67 N8 1.394(11) . ?
C67 C68 1.411(13) . ?
C68 C69 1.366(14) . ?
C68 H68 0.9300 . ?
C69 C70 1.424(15) . ?
C69 H69 0.9300 . ?
C70 N8 1.318(12) . ?
C70 H70 0.9300 . ?
C71 C72 1.356(13) . ?
C71 C76 1.392(13) . ?
C72 C73 1.395(13) . ?
C72 H72 0.9300 . ?
C73 C74 1.374(14) . ?
C73 H73 0.9300 . ?
C74 C75 1.375(13) . ?
C74 C77 1.465(14) . ?
C75 C76 1.388(14) . ?
C75 H75 0.9300 . ?
C76 H76 0.9300 . ?
C77 O3 1.229(13) . ?
C77 O4 1.329(13) . ?
C78 O4 1.399(13) . ?
C78 H78A 0.9600 . ?
C78 H78B 0.9600 . ?
C78 H78C 0.9600 . ?
N5 Ir2 2.036(8) . ?
N6 Ir2 2.048(7) . ?
N7 Ir2 2.146(7) . ?
N8 Ir2 2.141(8) . ?
